data_2009729
loop_
_publ_author_name
'Lewanowicz, A.'
'Baert, F.'

_publ_section_title
;
 2-(2-Hydroxy-5-methylphenyl)-5-chlorobenzotriazole, C~13~H~10~ClN~3~O
;
_journal_issue 5
_journal_name_full 'Acta Crystallographica Section C'
_journal_page_first 801
_journal_page_last 803
_journal_paper_doi 10.1107/S0108270193010303
_journal_volume 50
_journal_year 1994
_chemical_formula_moiety 'C13 H10 Cl1 N3 O1'
_chemical_formula_sum 'C13 H10 Cl N3 O'
_chemical_formula_weight 259.68
_space_group_IT_number 14
_space_group_name_Hall '-P 2yn'
_space_group_name_H-M_alt 'P 1 21/n 1'
_symmetry_cell_setting monoclinic
_symmetry_space_group_name_Hall '-P 2yn'
_symmetry_space_group_name_H-M 'P 1 21/n 1'
_atom_type_scat_source
; IntTabIV (non-H); Stewart, Davidson & Simpson
(1965) (H)
;
_cell_angle_alpha 90.
_cell_angle_beta 98.8(4)
_cell_angle_gamma 90.
_cell_formula_units_Z 4
_cell_length_a 11.222(5)
_cell_length_b 3.917(3)
_cell_length_c 26.949(7)
_cell_measurement_reflns_used 25
_cell_measurement_temperature 293(2)
_cell_measurement_theta_max 20
_cell_measurement_theta_min 2
_cell_volume 1170.6(17)
_diffrn_measurement_device 'Nonius CAD-4 Rotating Anode'
_diffrn_measurement_method \w/2\q
_diffrn_radiation_type MoK\a
_diffrn_radiation_wavelength 0.7107
_diffrn_reflns_limit_h_max 10
_diffrn_reflns_limit_h_min -10
_diffrn_reflns_limit_k_max 3
_diffrn_reflns_limit_k_min 0
_diffrn_reflns_limit_l_max 25
_diffrn_reflns_limit_l_min 0
_diffrn_reflns_number 2248
_diffrn_reflns_theta_max 20
_diffrn_standards_decay_% none
_diffrn_standards_interval_time 120
_diffrn_standards_number 5
_exptl_absorpt_coefficient_mu 0.313
_exptl_absorpt_correction_type none
_exptl_crystal_colour yellow
_exptl_crystal_density_diffrn 1.47
_exptl_crystal_description needle
_exptl_crystal_size_max 0.5
_exptl_crystal_size_mid 0.2
_exptl_crystal_size_min 0.2
_refine_diff_density_max 0.39
_refine_diff_density_min -0.26
_refine_ls_extinction_method none
_refine_ls_goodness_of_fit_obs 6.25
_refine_ls_hydrogen_treatment 'constrained refinement of H atoms'
_refine_ls_number_parameters 198
_refine_ls_number_reflns 1043
_refine_ls_R_factor_obs 0.059
_refine_ls_shift/esd_max 0.013
_refine_ls_structure_factor_coef F
_refine_ls_weighting_scheme unit
_refine_ls_wR_factor_obs 0.059
_reflns_number_observed 1043
_reflns_observed_criterion I>=3\s(I)
_cod_data_source_file pa1056.cif
_cod_data_source_block pa1056_structure_1_of_1
_cod_original_cell_volume 1171.0(10)
_cod_original_sg_symbol_H-M 'P 21/n'
_cod_original_formula_sum 'C13 H10 Cl1 N3 O1'
_cod_database_code 2009729

loop_
_space_group_symop_id
_space_group_symop_operation_xyz
1 x,y,z
2 -x+1/2,y+1/2,-z+1/2
3 -x,-y,-z
4 x+1/2,-y+1/2,z+1/2

loop_
_atom_site_label
_atom_site_type_symbol
_atom_site_fract_x
_atom_site_fract_y
_atom_site_fract_z
_atom_site_U_iso_or_equiv
C1 C .7564(5) -.1021(17) .5846(2) .041(9)
C2 C .6580(6) -.2739(18) .5976(3) .049(10)
O1 O .5638(4) -.3933(15) .5650(2) .061(7)
C3 C .6574(6) -.340(2) .6481(3) .066(12)
C4 C .7523(7) -.243(2) .6831(3) .070(11)
C5 C .8513(6) -.0772(18) .6710(3) .055(10)
CMe C .9551(8) .030(2) .7107(3) .058(12)
C6 C .8516(6) -.0044(18) .6213(3) .051(10)
N1 N .7628(5) -.0137(14) .5334(2) .045(8)
N2 N .8554(4) .1503(15) .5203(2) .049(8)
N3 N .6743(4) -.1077(15) .4966(2) .039(8)
C7 C .7146(5) .0093(17) .4550(2) .044(9)
C8 C .6612(6) -.011(2) .4039(3) .049(11)
C9 C .7272(6) .131(2) .3711(2) .051(10)
C10 C .8380(7) .296(2) .3856(3) .061(11)
C11 C .8895(6) .318(2) .4340(3) .050(11)
C12 C .8261(5) .1704(18) .4698(2) .045(9)
Cl Cl .6714(2) .1078(7) .30700(10) .084(3)
H3 H .597 -.448 .659 .044
H4 H .751 -.286 .715 .044
H(Me) H 1.028 .088 .701 .104
H'(Me) H .945 .260 .717 .104
H"(Me) H .973 -.140 .735 .104
H6 H .916 .095 .612 .044
H8 H .588 -.101 .395 .044
H10 H .876 .360 .361 .044
H11 H .955 .448 .441 .044
H(01) H .569 -.316 .534 .044

loop_
_geom_angle_atom_site_label_1
_geom_angle_atom_site_label_2
_geom_angle_atom_site_label_3
_geom_angle
_geom_angle_publ_flag
C2 C1 C6 120.6(6) yes
C6 C1 N1 118.1(6) yes
C1 C2 C3 117.6(6) yes
C2 C3 C4 120.5(7) yes
C4 C5 CMe 121.8(7) yes
CMe C5 C6 121.1(6) yes
C1 N1 N2 122.2(5) yes
N2 N1 N3 117.5(5) yes
N1 N3 C7 102.5(5) yes
N3 C7 C12 108.3(6) yes
C7 C8 C9 114.8(6) yes
C8 C9 Cl 118.3(6) yes
C9 C10 C11 122.1(7) yes
N2 C12 C7 109.2(6) yes
C7 C12 C11 120.8(6) yes
C2 C1 N1 121.3(6) yes
C1 C2 O1 125.4(6) yes
O1 C2 C3 116.9(6) yes
C3 C4 C5 122.8(7) yes
C4 C5 C6 117.1(6) yes
C1 C6 C5 121.4(6) yes
C1 N1 N3 120.2(5) yes
N1 N2 C12 102.6(5) yes
N3 C7 C8 129.9(6) yes
C8 C7 C12 121.8(6) yes
C8 C9 C10 123.7(7) yes
C10 C9 Cl 118.0(6) yes
C10 C11 C12 116.8(7) yes
N2 C12 C11 130.0(6) yes

loop_
_geom_bond_atom_site_label_1
_geom_bond_atom_site_label_2
_geom_bond_distance
_geom_bond_publ_flag
C1 C2 1.382(9) yes
C1 C6 1.394(9) yes
C1 N1 1.436(8) yes
C2 O1 1.351(8) yes
C2 C3 1.385(10) yes
C3 C4 1.366(11) yes
C4 C5 1.368(10) yes
C5 CMe 1.516(11) yes
C5 C6 1.369(10) yes
N1 N2 1.315(7) yes
N1 N3 1.343(7) yes
N2 C12 1.352(8) yes
N3 C7 1.351(8) yes
C7 C8 1.417(10) yes
C7 C12 1.404(9) yes
C8 C9 1.356(10) yes
C9 C10 1.403(11) yes
C9 Cl 1.748(7) yes
C10 C11 1.344(10) yes
C11 C12 1.408(9) yes

loop_
_cod_changelog_entry_id
_cod_changelog_entry_author
_cod_changelog_entry_date
_cod_changelog_entry_text
1 'Vaitkus, Antanas' 2022-09-28T21:12:00+03:00
;
 Added the '_atom_site_type_symbol' data item.
;
